data_4339387
loop_
_publ_author_name
'Reisner, Erwin'
'Abikoff, Tanya C.'
'Lippard, Stephen J.'

_publ_section_title
;
 Influence of steric hindrance on the core geometry and sulfoxidation
 chemistry of carboxylate-rich diiron(II) complexes.
;
_journal_issue 24
_journal_name_full 'Inorganic chemistry'
_journal_page_first 10229
_journal_page_last 10240
_journal_paper_doi 10.1021/ic7014176
_journal_volume 46
_journal_year 2007
_chemical_formula_moiety 'C92 H79  Fe2 N O8 S, 2(C H2 Cl2)'
_chemical_formula_sum 'C94 H83 Cl4 Fe2 N O8 S'
_chemical_formula_weight 1640.17
_chemical_name_common '[Fe2(O2CArTol)4(pyCH2SEt)]'
_chemical_name_systematic
;

 ?

;
_space_group_IT_number 14
_symmetry_cell_setting monoclinic
_symmetry_space_group_name_Hall '-P 2ybc'
_symmetry_space_group_name_H-M 'P 1 21/c 1'
_atom_sites_solution_hydrogens geom
_atom_sites_solution_primary direct
_atom_sites_solution_secondary difmap
_audit_creation_method SHELXL-97
_cell_angle_alpha 90.00
_cell_angle_beta 94.1390(10)
_cell_angle_gamma 90.00
_cell_formula_units_Z 4
_cell_length_a 12.9053(10)
_cell_length_b 26.771(2)
_cell_length_c 23.6564(19)
_cell_measurement_reflns_used 5982
_cell_measurement_temperature 173(2)
_cell_measurement_theta_max 23.10
_cell_measurement_theta_min 2.54
_cell_volume 8151.7(11)
_computing_cell_refinement 'Bruker SMART'
_computing_data_collection 'Bruker SMART'
_computing_data_reduction 'Bruker SAINT'
_computing_molecular_graphics 'Bruker SHELXTL'
_computing_publication_material 'Bruker SHELXTL'
_computing_structure_refinement 'SHELXL-97 (Sheldrick, 1997)'
_computing_structure_solution 'SHELXS-97 (Sheldrick, 1990)'
_diffrn_ambient_temperature 173(2)
_diffrn_measured_fraction_theta_full 0.998
_diffrn_measured_fraction_theta_max 0.998
_diffrn_measurement_device_type 'CCD area detector'
_diffrn_measurement_method 'phi and omega scans'
_diffrn_radiation_monochromator graphite
_diffrn_radiation_source 'fine-focus sealed tube'
_diffrn_radiation_type MoK\a
_diffrn_radiation_wavelength 0.71073
_diffrn_reflns_av_R_equivalents 0.0826
_diffrn_reflns_av_sigmaI/netI 0.0562
_diffrn_reflns_limit_h_max 17
_diffrn_reflns_limit_h_min -17
_diffrn_reflns_limit_k_max 35
_diffrn_reflns_limit_k_min -35
_diffrn_reflns_limit_l_max 31
_diffrn_reflns_limit_l_min -31
_diffrn_reflns_number 137396
_diffrn_reflns_theta_full 28.31
_diffrn_reflns_theta_max 28.31
_diffrn_reflns_theta_min 2.30
_exptl_absorpt_coefficient_mu 0.571
_exptl_absorpt_correction_T_max 0.9557
_exptl_absorpt_correction_T_min 0.8038
_exptl_absorpt_correction_type empirical
_exptl_absorpt_process_details SADABS
_exptl_crystal_colour yellow
_exptl_crystal_density_diffrn 1.336
_exptl_crystal_density_method 'not measured'
_exptl_crystal_description needle
_exptl_crystal_F_000 3416
_exptl_crystal_size_max 0.40
_exptl_crystal_size_mid 0.08
_exptl_crystal_size_min 0.08
_refine_diff_density_max 1.001
_refine_diff_density_min -0.881
_refine_diff_density_rms 0.080
_refine_ls_extinction_method none
_refine_ls_goodness_of_fit_ref 1.153
_refine_ls_hydrogen_treatment constr
_refine_ls_matrix_type full
_refine_ls_number_parameters 1017
_refine_ls_number_reflns 20269
_refine_ls_number_restraints 990
_refine_ls_restrained_S_all 1.127
_refine_ls_R_factor_all 0.1050
_refine_ls_R_factor_gt 0.0811
_refine_ls_shift/su_max 0.001
_refine_ls_shift/su_mean 0.000
_refine_ls_structure_factor_coef Fsqd
_refine_ls_weighting_details 'calc w=1/[\s^2^(Fo^2^)+(0.0614P)^2^+12.6821P] where P=(Fo^2^+2Fc^2^)/3'
_refine_ls_weighting_scheme calc
_refine_ls_wR_factor_gt 0.1683
_refine_ls_wR_factor_ref 0.1794
_reflns_number_gt 16004
_reflns_number_total 20269
_reflns_threshold_expression >2sigma(I)
_cod_data_source_file ic7014176-file003.cif
_cod_data_source_block 8
_cod_depositor_comments
;
The following automatic conversions were performed:

'_symmetry_cell_setting' value 'Monoclinic' changed to 'monoclinic'
according to
/usr/data/users/saulius/automatic-downloads/retrospective/ACS/lib/dictionaries/cif_core.dic
dictionary named 'cif_core.dic' version 2.4.2 from 2011-04-26.

Automatic conversion script
Id: cif_fix_values 2281 2013-09-26 08:29:07Z andrius 
;
_cod_original_sg_symbol_H-M P2(1)/c
_cod_database_code 4339387

loop_
_symmetry_equiv_pos_as_xyz
'x, y, z'
'-x, y+1/2, -z+1/2'
'-x, -y, -z'
'x, -y-1/2, z-1/2'

loop_
_atom_site_label
_atom_site_type_symbol
_atom_site_fract_x
_atom_site_fract_y
_atom_site_fract_z
_atom_site_U_iso_or_equiv
_atom_site_adp_type
_atom_site_occupancy
_atom_site_symmetry_multiplicity
_atom_site_calc_flag
_atom_site_refinement_flags
Fe1 Fe 0.19326(3) 0.402840(17) 0.202248(18) 0.02019(11) Uani 1 1 d U
Fe2 Fe 0.30540(3) 0.385908(16) 0.330899(18) 0.01710(10) Uani 1 1 d U
S1 S 0.31092(9) 0.37960(5) 0.12058(5) 0.0503(3) Uani 1 1 d U
N1 N 0.0800(2) 0.39339(12) 0.13354(12) 0.0337(7) Uani 1 1 d U
O1 O 0.07943(16) 0.41985(8) 0.25660(9) 0.0235(5) Uani 1 1 d U
O2 O 0.17601(16) 0.42775(8) 0.33815(9) 0.0225(5) Uani 1 1 d U
O3 O 0.26828(18) 0.46932(8) 0.20790(10) 0.0264(5) Uani 1 1 d U
O4 O 0.36890(18) 0.43685(9) 0.27853(10) 0.0294(5) Uani 1 1 d U
O5 O 0.21030(19) 0.33023(8) 0.22092(10) 0.0294(5) Uani 1 1 d U
O6 O 0.23067(17) 0.32018(8) 0.31398(10) 0.0252(5) Uani 1 1 d U
O7 O 0.37643(16) 0.39152(8) 0.41123(9) 0.0232(5) Uani 1 1 d U
O8 O 0.46280(17) 0.35070(8) 0.34947(9) 0.0226(5) Uani 1 1 d U
C1 C -0.0138(3) 0.41424(16) 0.13480(18) 0.0454(10) Uani 1 1 d U
H1A H -0.0302 0.4316 0.1680 0.054 Uiso 1 1 calc R
C2 C -0.0879(4) 0.4116(2) 0.0899(2) 0.0635(14) Uani 1 1 d U
H2A H -0.1539 0.4269 0.0920 0.076 Uiso 1 1 calc R
C3 C -0.0641(5) 0.3863(2) 0.0423(2) 0.0678(15) Uani 1 1 d U
H3A H -0.1133 0.3844 0.0105 0.081 Uiso 1 1 calc R
C4 C 0.0317(4) 0.36370(19) 0.04049(18) 0.0566(12) Uani 1 1 d U
H4A H 0.0486 0.3457 0.0078 0.068 Uiso 1 1 calc R
C5 C 0.1025(4) 0.36749(15) 0.08659(16) 0.0411(9) Uani 1 1 d U
C6 C 0.2064(4) 0.34205(17) 0.08772(19) 0.0505(11) Uani 1 1 d U
H6A H 0.2222 0.3341 0.0484 0.061 Uiso 1 1 calc R
H6B H 0.2028 0.3102 0.1086 0.061 Uiso 1 1 calc R
C7 C 0.3079(5) 0.4323(3) 0.0772(2) 0.0489(15) Uani 0.70 1 d PU
H7A H 0.2369 0.4464 0.0751 0.059 Uiso 0.70 1 calc PR
H7B H 0.3555 0.4577 0.0950 0.059 Uiso 0.70 1 calc PR
C8 C 0.3382(7) 0.4228(4) 0.0174(3) 0.078(3) Uani 0.70 1 d PU
H8A H 0.3345 0.4542 -0.0040 0.116 Uiso 0.70 1 calc PR
H8B H 0.2904 0.3985 -0.0012 0.116 Uiso 0.70 1 calc PR
H8C H 0.4092 0.4097 0.0187 0.116 Uiso 0.70 1 calc PR
C9 C 0.3876(13) 0.3384(7) 0.1264(8) 0.064(4) Uani 0.30 1 d PU
H9A H 0.3568 0.3113 0.1482 0.077 Uiso 0.30 1 calc PR
H9B H 0.4491 0.3508 0.1497 0.077 Uiso 0.30 1 calc PR
C10 C 0.4255(16) 0.3157(8) 0.0729(8) 0.076(5) Uani 0.30 1 d PU
H10A H 0.4750 0.2888 0.0831 0.114 Uiso 0.30 1 calc PR
H10B H 0.4597 0.3414 0.0515 0.114 Uiso 0.30 1 calc PR
H10C H 0.3663 0.3020 0.0496 0.114 Uiso 0.30 1 calc PR
C101 C 0.0925(2) 0.43214(11) 0.30824(13) 0.0195(6) Uani 1 1 d U
C102 C 0.0015(2) 0.45341(11) 0.33702(13) 0.0201(6) Uani 1 1 d U
C103 C -0.0102(2) 0.44110(12) 0.39396(13) 0.0211(6) Uani 1 1 d U
C104 C -0.0928(2) 0.46106(13) 0.42133(14) 0.0261(7) Uani 1 1 d U
H10D H -0.0999 0.4529 0.4600 0.031 Uiso 1 1 calc R
C105 C -0.1645(2) 0.49229(13) 0.39369(15) 0.0284(7) Uani 1 1 d U
H10E H -0.2209 0.5052 0.4128 0.034 Uiso 1 1 calc R
C106 C -0.1533(2) 0.50466(12) 0.33778(15) 0.0272(7) Uani 1 1 d U
H10F H -0.2025 0.5263 0.3187 0.033 Uiso 1 1 calc R
C107 C -0.0712(2) 0.48603(11) 0.30871(14) 0.0219(6) Uani 1 1 d U
C108 C 0.0574(2) 0.40501(12) 0.42804(13) 0.0221(6) Uani 1 1 d U
C109 C 0.1093(3) 0.42019(13) 0.47896(14) 0.0281(7) Uani 1 1 d U
H10G H 0.1092 0.4545 0.4893 0.034 Uiso 1 1 calc R
C110 C 0.1607(3) 0.38591(14) 0.51454(14) 0.0314(7) Uani 1 1 d U
H11A H 0.1966 0.3972 0.5486 0.038 Uiso 1 1 calc R
C111 C 0.1609(3) 0.33591(14) 0.50160(15) 0.0312(8) Uani 1 1 d U
C112 C 0.1115(3) 0.32090(14) 0.45016(16) 0.0336(8) Uani 1 1 d U
H11B H 0.1123 0.2866 0.4398 0.040 Uiso 1 1 calc R
C113 C 0.0611(3) 0.35505(13) 0.41375(14) 0.0274(7) Uani 1 1 d U
H11C H 0.0288 0.3440 0.3786 0.033 Uiso 1 1 calc R
C114 C -0.0637(3) 0.50416(12) 0.24992(14) 0.0262(7) Uani 1 1 d U
C115 C -0.1505(3) 0.50338(15) 0.21150(16) 0.0358(8) Uani 1 1 d U
H11D H -0.2138 0.4896 0.2225 0.043 Uiso 1 1 calc R
C116 C -0.1456(3) 0.52240(18) 0.15724(18) 0.0493(11) Uani 1 1 d U
H11E H -0.2054 0.5211 0.1314 0.059 Uiso 1 1 calc R
C117 C -0.0550(4) 0.54326(19) 0.14023(19) 0.0526(12) Uani 1 1 d U
C118 C 0.0312(3) 0.54449(17) 0.17927(19) 0.0475(11) Uani 1 1 d U
H11F H 0.0941 0.5589 0.1685 0.057 Uiso 1 1 calc R
C119 C 0.0273(3) 0.52536(13) 0.23292(16) 0.0321(8) Uani 1 1 d U
H11G H 0.0873 0.5266 0.2586 0.039 Uiso 1 1 calc R
C120 C 0.2126(3) 0.29833(17) 0.54204(18) 0.0472(10) Uani 1 1 d U
H12A H 0.2878 0.3042 0.5454 0.071 Uiso 1 1 calc R
H12B H 0.1987 0.2645 0.5276 0.071 Uiso 1 1 calc R
H12C H 0.1850 0.3019 0.5794 0.071 Uiso 1 1 calc R
C121 C -0.0471(5) 0.5623(3) 0.0799(2) 0.093(2) Uani 1 1 d U
H12D H 0.0040 0.5423 0.0611 0.139 Uiso 1 1 calc R
H12E H -0.0253 0.5974 0.0810 0.139 Uiso 1 1 calc R
H12F H -0.1151 0.5594 0.0588 0.139 Uiso 1 1 calc R
C201 C 0.3461(2) 0.47069(11) 0.24339(13) 0.0211(6) Uani 1 1 d U
C202 C 0.4163(2) 0.51572(11) 0.24123(13) 0.0200(6) Uani 1 1 d U
C203 C 0.3877(3) 0.56141(12) 0.26572(14) 0.0248(7) Uani 1 1 d U
C204 C 0.4484(3) 0.60377(13) 0.25812(17) 0.0326(8) Uani 1 1 d U
H20A H 0.4287 0.6347 0.2739 0.039 Uiso 1 1 calc R
C205 C 0.5359(3) 0.60168(14) 0.22830(18) 0.0379(9) Uani 1 1 d U
H20B H 0.5762 0.6309 0.2235 0.045 Uiso 1 1 calc R
C206 C 0.5646(3) 0.55669(13) 0.20546(17) 0.0326(8) Uani 1 1 d U
H20C H 0.6259 0.5552 0.1855 0.039 Uiso 1 1 calc R
C207 C 0.5060(2) 0.51331(12) 0.21091(14) 0.0243(6) Uani 1 1 d U
C208 C 0.2970(2) 0.56697(12) 0.30037(14) 0.0239(6) Uani 1 1 d U
C209 C 0.2775(3) 0.53341(12) 0.34335(14) 0.0249(7) Uani 1 1 d U
H20D H 0.3205 0.5049 0.3495 0.030 Uiso 1 1 calc R
C210 C 0.1958(3) 0.54128(13) 0.37731(14) 0.0283(7) Uani 1 1 d U
H21A H 0.1824 0.5175 0.4057 0.034 Uiso 1 1 calc R
C211 C 0.1331(3) 0.58349(13) 0.37045(15) 0.0297(7) Uani 1 1 d U
C212 C 0.1539(3) 0.61723(14) 0.32814(15) 0.0327(8) Uani 1 1 d U
H21B H 0.1126 0.6465 0.3231 0.039 Uiso 1 1 calc R
C213 C 0.2332(3) 0.60914(13) 0.29343(15) 0.0300(7) Uani 1 1 d U
H21C H 0.2449 0.6325 0.2643 0.036 Uiso 1 1 calc R
C214 C 0.5413(2) 0.46780(13) 0.18165(15) 0.0278(7) Uani 1 1 d U
C215 C 0.5558(3) 0.42247(14) 0.20802(19) 0.0428(10) Uani 1 1 d U
H21D H 0.5423 0.4189 0.2468 0.051 Uiso 1 1 calc R
C216 C 0.5903(5) 0.38187(17) 0.1782(2) 0.0709(17) Uani 1 1 d U
H21E H 0.5985 0.3505 0.1968 0.085 Uiso 1 1 calc R
C217 C 0.6131(5) 0.38588(18) 0.1221(2) 0.0667(15) Uani 1 1 d U
C218 C 0.6009(4) 0.43115(18) 0.0967(2) 0.0528(11) Uani 1 1 d U
H21F H 0.6176 0.4350 0.0585 0.063 Uiso 1 1 calc R
C219 C 0.5648(3) 0.47159(16) 0.12537(17) 0.0410(9) Uani 1 1 d U
H21G H 0.5557 0.5027 0.1063 0.049 Uiso 1 1 calc R
C220 C 0.0456(3) 0.59221(17) 0.40831(17) 0.0419(9) Uani 1 1 d U
H22A H 0.0123 0.5603 0.4161 0.063 Uiso 1 1 calc R
H22B H -0.0056 0.6148 0.3894 0.063 Uiso 1 1 calc R
H22C H 0.0733 0.6072 0.4441 0.063 Uiso 1 1 calc R
C221 C 0.6469(8) 0.3412(2) 0.0884(3) 0.130(4) Uani 1 1 d U
H22D H 0.6519 0.3509 0.0487 0.195 Uiso 1 1 calc R
H22E H 0.5957 0.3143 0.0904 0.195 Uiso 1 1 calc R
H22F H 0.7148 0.3294 0.1043 0.195 Uiso 1 1 calc R
C301 C 0.2073(2) 0.30422(12) 0.26537(14) 0.0228(6) Uani 1 1 d U
C302 C 0.1759(3) 0.25039(12) 0.25696(14) 0.0243(6) Uani 1 1 d U
C303 C 0.0759(3) 0.23409(13) 0.26794(15) 0.0286(7) Uani 1 1 d U
C304 C 0.0503(3) 0.18375(14) 0.25876(17) 0.0365(8) Uani 1 1 d U
H30A H -0.0159 0.1719 0.2678 0.044 Uiso 1 1 calc R
C305 C 0.1194(3) 0.15100(14) 0.23681(19) 0.0413(10) Uani 1 1 d U
H30B H 0.1002 0.1172 0.2298 0.050 Uiso 1 1 calc R
C306 C 0.2170(3) 0.16769(13) 0.22511(17) 0.0362(8) Uani 1 1 d U
H30C H 0.2640 0.1451 0.2095 0.043 Uiso 1 1 calc R
C307 C 0.2476(3) 0.21692(12) 0.23581(14) 0.0269(7) Uani 1 1 d U
C308 C -0.0067(3) 0.26765(13) 0.28688(15) 0.0278(7) Uani 1 1 d U
C309 C -0.0667(3) 0.25396(15) 0.33110(17) 0.0382(8) Uani 1 1 d U
H30D H -0.0520 0.2237 0.3510 0.046 Uiso 1 1 calc R
C310 C -0.1478(3) 0.28405(17) 0.34631(18) 0.0425(9) Uani 1 1 d U
H31A H -0.1879 0.2737 0.3763 0.051 Uiso 1 1 calc R
C311 C -0.1719(3) 0.32873(16) 0.31899(17) 0.0379(9) Uani 1 1 d U
C312 C -0.1131(3) 0.34216(14) 0.27463(17) 0.0352(8) Uani 1 1 d U
H31B H -0.1282 0.3725 0.2549 0.042 Uiso 1 1 calc R
C313 C -0.0321(3) 0.31206(13) 0.25838(16) 0.0310(7) Uani 1 1 d U
H31C H 0.0063 0.3220 0.2275 0.037 Uiso 1 1 calc R
C314 C 0.3579(3) 0.23039(11) 0.22727(15) 0.0261(7) Uani 1 1 d U
C315 C 0.4012(3) 0.21827(14) 0.17697(16) 0.0341(8) Uani 1 1 d U
H31D H 0.3580 0.2054 0.1462 0.041 Uiso 1 1 calc R
C316 C 0.5063(3) 0.22457(14) 0.17094(17) 0.0382(9) Uani 1 1 d U
H31E H 0.5339 0.2163 0.1360 0.046 Uiso 1 1 calc R
C317 C 0.5718(3) 0.24275(13) 0.21524(17) 0.0332(8) Uani 1 1 d U
C318 C 0.5279(3) 0.25658(13) 0.26450(16) 0.0316(8) Uani 1 1 d U
H31F H 0.5709 0.2705 0.2948 0.038 Uiso 1 1 calc R
C319 C 0.4228(3) 0.25069(12) 0.27071(15) 0.0272(7) Uani 1 1 d U
H31G H 0.3948 0.2606 0.3050 0.033 Uiso 1 1 calc R
C320 C -0.2583(3) 0.36197(19) 0.3364(2) 0.0562(12) Uani 1 1 d U
H32A H -0.3249 0.3499 0.3189 0.084 Uiso 1 1 calc R
H32B H -0.2464 0.3962 0.3238 0.084 Uiso 1 1 calc R
H32C H -0.2600 0.3614 0.3777 0.084 Uiso 1 1 calc R
C321 C 0.6883(3) 0.24657(17) 0.2100(2) 0.0478(11) Uani 1 1 d U
H32D H 0.7055 0.2322 0.1737 0.072 Uiso 1 1 calc R
H32E H 0.7251 0.2282 0.2412 0.072 Uiso 1 1 calc R
H32F H 0.7093 0.2817 0.2118 0.072 Uiso 1 1 calc R
C401 C 0.4552(2) 0.36649(11) 0.39890(13) 0.0196(6) Uani 1 1 d U
C402 C 0.5373(2) 0.35454(12) 0.44562(13) 0.0225(6) Uani 1 1 d U
C403 C 0.5436(3) 0.30528(13) 0.46629(14) 0.0280(7) Uani 1 1 d U
C404 C 0.6151(3) 0.29480(15) 0.51191(17) 0.0404(9) Uani 1 1 d U
H40A H 0.6195 0.2619 0.5269 0.049 Uiso 1 1 calc R
C405 C 0.6790(3) 0.33140(16) 0.53545(18) 0.0468(11) Uani 1 1 d U
H40B H 0.7264 0.3238 0.5669 0.056 Uiso 1 1 calc R
C406 C 0.6745(3) 0.37891(15) 0.51370(16) 0.0350(8) Uani 1 1 d U
H40C H 0.7212 0.4035 0.5294 0.042 Uiso 1 1 calc R
C407 C 0.6030(2) 0.39198(12) 0.46899(13) 0.0241(6) Uani 1 1 d U
C408 C 0.4759(3) 0.26403(13) 0.44291(15) 0.0299(7) Uani 1 1 d U
C409 C 0.5183(3) 0.21720(14) 0.43295(17) 0.0393(9) Uani 1 1 d U
H40D H 0.5911 0.2123 0.4394 0.047 Uiso 1 1 calc R
C410 C 0.4558(4) 0.17752(15) 0.41378(19) 0.0459(10) Uani 1 1 d U
H41A H 0.4865 0.1458 0.4080 0.055 Uiso 1 1 calc R
C411 C 0.3497(3) 0.18332(15) 0.40297(16) 0.0385(9) Uani 1 1 d U
C412 C 0.3078(3) 0.22979(14) 0.41204(17) 0.0368(8) Uani 1 1 d U
H41B H 0.2352 0.2348 0.4045 0.044 Uiso 1 1 calc R
C413 C 0.3694(3) 0.26941(13) 0.43192(15) 0.0301(7) Uani 1 1 d U
H41C H 0.3380 0.3009 0.4381 0.036 Uiso 1 1 calc R
C414 C 0.5995(2) 0.44499(12) 0.44987(13) 0.0222(6) Uani 1 1 d U
C415 C 0.6194(2) 0.48367(13) 0.48929(14) 0.0250(7) Uani 1 1 d U
H41D H 0.6379 0.4753 0.5277 0.030 Uiso 1 1 calc R
C416 C 0.6131(2) 0.53277(13) 0.47431(15) 0.0287(7) Uani 1 1 d U
H41E H 0.6279 0.5577 0.5023 0.034 Uiso 1 1 calc R
C417 C 0.5852(2) 0.54692(13) 0.41841(15) 0.0282(7) Uani 1 1 d U
C418 C 0.5684(2) 0.50919(13) 0.37842(14) 0.0267(7) Uani 1 1 d U
H41F H 0.5516 0.5178 0.3399 0.032 Uiso 1 1 calc R
C419 C 0.5758(2) 0.45904(12) 0.39363(13) 0.0225(6) Uani 1 1 d U
H41G H 0.5646 0.4340 0.3653 0.027 Uiso 1 1 calc R
C420 C 0.2811(4) 0.14094(17) 0.3807(2) 0.0550(12) Uani 1 1 d U
H42A H 0.2113 0.1451 0.3939 0.083 Uiso 1 1 calc R
H42B H 0.3105 0.1091 0.3946 0.083 Uiso 1 1 calc R
H42C H 0.2769 0.1412 0.3392 0.083 Uiso 1 1 calc R
C421 C 0.5725(3) 0.60103(15) 0.4028(2) 0.0448(10) Uani 1 1 d U
H42D H 0.6198 0.6095 0.3736 0.067 Uiso 1 1 calc R
H42E H 0.5889 0.6217 0.4364 0.067 Uiso 1 1 calc R
H42F H 0.5007 0.6072 0.3882 0.067 Uiso 1 1 calc R
C1S C -0.0747(6) 0.2319(3) 0.0349(4) 0.128(3) Uani 1 1 d U
H1SA H -0.1044 0.1979 0.0305 0.154 Uiso 1 1 calc R
H1SB H -0.0027 0.2307 0.0230 0.154 Uiso 1 1 calc R
C2S C 0.6945(4) 0.4137(3) -0.1242(3) 0.0793(17) Uani 1 1 d U
H2SA H 0.7313 0.4403 -0.1438 0.095 Uiso 1 1 calc R
H2SB H 0.6244 0.4101 -0.1437 0.095 Uiso 1 1 calc R
Cl1 Cl -0.14750(17) 0.27269(8) -0.00955(10) 0.1146(7) Uani 1 1 d U
Cl2 Cl -0.0714(2) 0.24871(9) 0.10544(12) 0.1387(9) Uani 1 1 d U
Cl3 Cl 0.6825(2) 0.43088(10) -0.05746(9) 0.1390(9) Uani 1 1 d U
Cl4 Cl 0.76137(17) 0.35823(8) -0.12987(10) 0.1127(7) Uani 1 1 d U

loop_
_atom_site_aniso_label
_atom_site_aniso_U_11
_atom_site_aniso_U_22
_atom_site_aniso_U_33
_atom_site_aniso_U_23
_atom_site_aniso_U_13
_atom_site_aniso_U_12
Fe1 0.0233(2) 0.0185(2) 0.0189(2) -0.00194(17) 0.00223(17) -0.00026(17)
Fe2 0.0156(2) 0.0156(2) 0.0197(2) -0.00062(16) -0.00114(15) 0.00030(16)
S1 0.0515(6) 0.0601(7) 0.0419(6) -0.0226(5) 0.0212(5) -0.0158(5)
N1 0.0402(17) 0.0343(17) 0.0262(14) -0.0007(12) -0.0014(12) -0.0072(13)
O1 0.0202(11) 0.0264(12) 0.0238(11) -0.0038(9) 0.0019(9) 0.0030(9)
O2 0.0182(10) 0.0222(11) 0.0272(11) -0.0019(9) 0.0017(9) 0.0043(8)
O3 0.0256(11) 0.0258(12) 0.0278(12) -0.0056(9) 0.0014(9) -0.0051(9)
O4 0.0305(12) 0.0222(12) 0.0366(13) 0.0095(10) 0.0098(10) 0.0009(10)
O5 0.0369(13) 0.0186(11) 0.0334(13) -0.0003(9) 0.0083(10) 0.0024(10)
O6 0.0257(11) 0.0173(11) 0.0321(12) -0.0046(9) -0.0012(9) -0.0018(9)
O7 0.0205(10) 0.0259(12) 0.0231(11) -0.0049(9) -0.0006(8) 0.0045(9)
O8 0.0224(11) 0.0235(11) 0.0216(11) -0.0046(9) 0.0001(9) 0.0016(9)
C1 0.047(2) 0.046(2) 0.041(2) 0.0010(18) -0.0104(18) 0.0039(19)
C2 0.060(3) 0.068(3) 0.058(3) 0.004(2) -0.029(2) 0.002(2)
C3 0.081(3) 0.071(3) 0.045(3) 0.010(2) -0.033(3) -0.022(3)
C4 0.080(3) 0.060(3) 0.029(2) -0.0006(19) -0.006(2) -0.028(2)
C5 0.059(2) 0.034(2) 0.0297(19) -0.0029(15) 0.0013(17) -0.0193(18)
C6 0.066(3) 0.047(2) 0.041(2) -0.0237(19) 0.018(2) -0.016(2)
C7 0.052(4) 0.067(4) 0.029(3) -0.003(3) 0.010(3) -0.027(3)
C8 0.090(6) 0.113(7) 0.031(3) -0.004(4) 0.017(4) -0.036(5)
C9 0.050(7) 0.065(9) 0.081(11) -0.013(7) 0.030(7) -0.005(6)
C10 0.076(13) 0.078(13) 0.078(12) -0.011(10) 0.033(10) 0.011(10)
C101 0.0192(14) 0.0151(14) 0.0247(15) -0.0004(11) 0.0046(11) 0.0010(11)
C102 0.0158(13) 0.0175(14) 0.0267(15) -0.0025(12) 0.0007(11) -0.0011(11)
C103 0.0201(14) 0.0207(15) 0.0228(15) -0.0045(12) 0.0027(12) -0.0020(12)
C104 0.0240(16) 0.0302(17) 0.0249(16) -0.0038(13) 0.0072(13) -0.0002(13)
C105 0.0184(15) 0.0301(18) 0.0377(18) -0.0073(14) 0.0086(13) 0.0040(13)
C106 0.0195(15) 0.0236(16) 0.0386(18) -0.0012(14) 0.0020(13) 0.0055(12)
C107 0.0187(14) 0.0183(15) 0.0289(16) -0.0019(12) 0.0032(12) 0.0005(11)
C108 0.0192(14) 0.0265(16) 0.0213(14) -0.0004(12) 0.0063(11) 0.0010(12)
C109 0.0332(18) 0.0276(17) 0.0234(16) -0.0040(13) 0.0017(13) 0.0003(14)
C110 0.0304(18) 0.043(2) 0.0204(15) -0.0010(14) 0.0002(13) 0.0003(15)
C111 0.0254(17) 0.0385(19) 0.0299(17) 0.0092(15) 0.0032(14) 0.0063(15)
C112 0.0364(19) 0.0249(17) 0.039(2) -0.0006(15) -0.0001(16) 0.0054(15)
C113 0.0287(17) 0.0280(17) 0.0248(16) -0.0030(13) -0.0028(13) 0.0017(14)
C114 0.0232(15) 0.0237(16) 0.0322(17) 0.0047(13) 0.0050(13) 0.0090(13)
C115 0.0257(17) 0.045(2) 0.0371(19) 0.0118(17) 0.0042(15) 0.0112(16)
C116 0.038(2) 0.067(3) 0.042(2) 0.019(2) 0.0009(18) 0.025(2)
C117 0.051(2) 0.064(3) 0.045(2) 0.028(2) 0.0142(19) 0.027(2)
C118 0.040(2) 0.047(2) 0.058(3) 0.022(2) 0.0223(19) 0.0114(19)
C119 0.0272(17) 0.0283(18) 0.042(2) 0.0047(15) 0.0079(15) 0.0039(14)
C120 0.050(2) 0.050(3) 0.040(2) 0.0125(19) -0.0024(19) 0.013(2)
C121 0.079(4) 0.140(6) 0.061(3) 0.061(4) 0.024(3) 0.040(4)
C201 0.0221(15) 0.0191(15) 0.0231(15) -0.0045(12) 0.0077(12) 0.0007(12)
C202 0.0197(14) 0.0184(14) 0.0217(14) 0.0027(11) 0.0005(11) 0.0005(11)
C203 0.0243(15) 0.0201(15) 0.0299(17) 0.0024(12) 0.0017(13) 0.0018(12)
C204 0.0321(18) 0.0185(16) 0.047(2) -0.0022(15) 0.0017(15) -0.0020(13)
C205 0.0311(18) 0.0246(18) 0.059(3) 0.0052(17) 0.0105(17) -0.0066(15)
C206 0.0219(16) 0.0300(18) 0.047(2) 0.0044(16) 0.0096(15) -0.0032(14)
C207 0.0224(15) 0.0247(16) 0.0258(16) 0.0042(13) 0.0014(12) 0.0001(12)
C208 0.0254(16) 0.0200(15) 0.0260(16) -0.0042(12) 0.0012(12) 0.0009(12)
C209 0.0290(16) 0.0195(15) 0.0258(16) -0.0053(12) -0.0006(13) -0.0002(13)
C210 0.0316(17) 0.0270(17) 0.0261(16) -0.0044(13) 0.0005(14) -0.0065(14)
C211 0.0258(16) 0.0329(18) 0.0303(17) -0.0099(14) 0.0018(14) -0.0026(14)
C212 0.0317(18) 0.0294(18) 0.0368(19) -0.0041(15) 0.0001(15) 0.0101(15)
C213 0.0338(18) 0.0264(17) 0.0299(17) 0.0026(14) 0.0036(14) 0.0048(14)
C214 0.0200(15) 0.0279(17) 0.0363(18) -0.0014(14) 0.0085(13) -0.0031(13)
C215 0.055(3) 0.0286(19) 0.048(2) 0.0030(17) 0.025(2) 0.0071(18)
C216 0.107(4) 0.026(2) 0.087(4) 0.004(2) 0.061(3) 0.014(2)
C217 0.091(4) 0.039(2) 0.077(3) -0.015(2) 0.052(3) 0.000(3)
C218 0.060(3) 0.056(3) 0.047(2) -0.013(2) 0.031(2) -0.010(2)
C219 0.040(2) 0.048(2) 0.037(2) 0.0024(17) 0.0149(17) 0.0005(18)
C220 0.036(2) 0.048(2) 0.042(2) -0.0096(18) 0.0090(17) -0.0005(18)
C221 0.229(10) 0.046(3) 0.130(6) -0.023(4) 0.119(7) 0.002(5)
C301 0.0168(14) 0.0199(15) 0.0316(17) -0.0015(12) 0.0019(12) 0.0021(12)
C302 0.0268(16) 0.0182(14) 0.0273(16) -0.0036(12) -0.0026(13) -0.0020(12)
C303 0.0271(16) 0.0243(16) 0.0340(18) -0.0023(14) -0.0018(14) -0.0037(13)
C304 0.0325(19) 0.0270(18) 0.049(2) -0.0018(16) 0.0000(16) -0.0119(15)
C305 0.040(2) 0.0174(17) 0.065(3) -0.0107(17) -0.0057(19) -0.0077(15)
C306 0.0358(19) 0.0218(17) 0.050(2) -0.0105(16) -0.0029(17) 0.0032(15)
C307 0.0282(16) 0.0209(16) 0.0307(17) -0.0034(13) -0.0027(13) -0.0010(13)
C308 0.0224(15) 0.0265(17) 0.0339(18) -0.0070(14) -0.0005(13) -0.0084(13)
C309 0.036(2) 0.037(2) 0.042(2) -0.0025(16) 0.0014(16) -0.0107(16)
C310 0.0311(19) 0.056(3) 0.042(2) -0.0077(19) 0.0124(17) -0.0138(17)
C311 0.0251(17) 0.046(2) 0.043(2) -0.0211(17) 0.0027(15) -0.0081(15)
C312 0.0237(17) 0.0327(19) 0.049(2) -0.0087(16) -0.0007(15) -0.0027(14)
C313 0.0219(16) 0.0329(19) 0.0382(19) -0.0041(15) 0.0022(14) -0.0050(14)
C314 0.0283(16) 0.0140(14) 0.0355(18) -0.0058(13) -0.0010(14) 0.0026(12)
C315 0.0370(19) 0.0323(19) 0.0325(18) -0.0141(15) -0.0024(15) 0.0017(15)
C316 0.039(2) 0.036(2) 0.040(2) -0.0117(17) 0.0081(17) 0.0028(16)
C317 0.0319(18) 0.0210(17) 0.047(2) -0.0076(15) 0.0054(16) 0.0028(14)
C318 0.0305(17) 0.0252(17) 0.0382(19) -0.0105(14) -0.0036(15) -0.0016(14)
C319 0.0289(17) 0.0229(16) 0.0297(17) -0.0057(13) 0.0007(13) -0.0006(13)
C320 0.031(2) 0.066(3) 0.073(3) -0.022(3) 0.015(2) 0.001(2)
C321 0.034(2) 0.042(2) 0.069(3) -0.017(2) 0.013(2) -0.0007(18)
C401 0.0189(14) 0.0171(14) 0.0226(14) -0.0014(11) 0.0002(11) -0.0010(11)
C402 0.0190(14) 0.0282(16) 0.0203(14) -0.0006(12) 0.0021(11) 0.0036(12)
C403 0.0283(17) 0.0272(17) 0.0280(17) 0.0048(13) -0.0010(13) 0.0046(13)
C404 0.044(2) 0.034(2) 0.042(2) 0.0077(17) -0.0101(17) 0.0062(17)
C405 0.045(2) 0.050(2) 0.042(2) 0.0088(19) -0.0223(19) 0.0037(19)
C406 0.0294(18) 0.039(2) 0.0346(19) 0.0003(16) -0.0111(15) -0.0006(15)
C407 0.0210(15) 0.0293(17) 0.0220(15) -0.0001(12) 0.0002(12) 0.0031(13)
C408 0.0337(18) 0.0263(17) 0.0299(17) 0.0051(14) 0.0038(14) 0.0013(14)
C409 0.038(2) 0.032(2) 0.047(2) 0.0030(17) 0.0001(17) 0.0074(16)
C410 0.054(2) 0.0267(19) 0.058(3) -0.0050(18) 0.009(2) 0.0069(17)
C411 0.050(2) 0.0312(19) 0.035(2) -0.0033(16) 0.0112(17) -0.0059(17)
C412 0.0336(19) 0.0337(19) 0.044(2) -0.0021(16) 0.0111(17) -0.0034(15)
C413 0.0305(17) 0.0249(17) 0.0361(19) 0.0023(14) 0.0098(15) 0.0026(14)
C414 0.0143(13) 0.0285(16) 0.0241(15) -0.0023(12) 0.0032(12) -0.0015(12)
C415 0.0194(15) 0.0354(18) 0.0203(15) -0.0041(13) 0.0020(12) -0.0044(13)
C416 0.0202(15) 0.0319(18) 0.0347(18) -0.0127(14) 0.0063(13) -0.0038(13)
C417 0.0173(15) 0.0267(17) 0.0411(19) -0.0034(14) 0.0045(14) 0.0002(13)
C418 0.0202(15) 0.0314(17) 0.0280(16) 0.0013(13) -0.0018(13) -0.0003(13)
C419 0.0175(14) 0.0272(16) 0.0227(15) -0.0046(12) 0.0002(12) -0.0013(12)
C420 0.065(3) 0.042(2) 0.060(3) -0.011(2) 0.013(2) -0.014(2)
C421 0.047(2) 0.030(2) 0.057(3) -0.0001(18) -0.002(2) 0.0043(18)
C1S 0.097(6) 0.094(6) 0.205(7) -0.018(5) 0.084(6) 0.020(4)
C2S 0.054(3) 0.104(5) 0.081(4) 0.023(3) 0.014(3) -0.003(3)
Cl1 0.1034(14) 0.1060(15) 0.1353(17) -0.0493(13) 0.0153(12) -0.0369(12)
Cl2 0.179(2) 0.1003(16) 0.143(2) 0.0321(14) 0.0513(18) -0.0194(16)
Cl3 0.204(3) 0.145(2) 0.0687(12) 0.0129(12) 0.0129(14) 0.0243(19)
Cl4 0.1088(15) 0.1043(14) 0.1276(16) 0.0430(12) 0.0277(12) 0.0103(12)

loop_
_atom_type_symbol
_atom_type_description
_atom_type_scat_dispersion_real
_atom_type_scat_dispersion_imag
_atom_type_scat_source
C C 0.0033 0.0016 'International Tables Vol C Tables 4.2.6.8 and 6.1.1.4'
H H 0.0000 0.0000 'International Tables Vol C Tables 4.2.6.8 and 6.1.1.4'
N N 0.0061 0.0033 'International Tables Vol C Tables 4.2.6.8 and 6.1.1.4'
O O 0.0106 0.0060 'International Tables Vol C Tables 4.2.6.8 and 6.1.1.4'
S S 0.1246 0.1234 'International Tables Vol C Tables 4.2.6.8 and 6.1.1.4'
Cl Cl 0.1484 0.1585 'International Tables Vol C Tables 4.2.6.8 and 6.1.1.4'
Fe Fe 0.3463 0.8444 'International Tables Vol C Tables 4.2.6.8 and 6.1.1.4'

loop_
_geom_angle_atom_site_label_1
_geom_angle_atom_site_label_2
_geom_angle_atom_site_label_3
_geom_angle
O5 Fe1 O3 142.57(10)
O5 Fe1 O1 98.51(9)
O3 Fe1 O1 97.05(9)
O5 Fe1 N1 96.42(11)
O3 Fe1 N1 117.06(11)
O1 Fe1 N1 91.25(11)
O5 Fe1 S1 82.63(8)
O3 Fe1 S1 87.57(7)
O1 Fe1 S1 170.31(7)
N1 Fe1 S1 79.06(9)
O2 Fe2 O6 96.48(9)
O2 Fe2 O4 92.93(9)
O6 Fe2 O4 131.36(10)
O2 Fe2 O7 101.33(9)
O6 Fe2 O7 114.77(9)
O4 Fe2 O7 109.80(10)
O2 Fe2 O8 161.90(8)
O6 Fe2 O8 94.85(9)
O4 Fe2 O8 90.12(9)
O7 Fe2 O8 60.97(8)
O2 Fe2 C401 132.00(10)
O6 Fe2 C401 106.44(9)
O4 Fe2 C401 101.80(10)
O7 Fe2 C401 30.72(9)
O8 Fe2 C401 30.25(9)
C9 S1 C7 130.1(7)
C9 S1 C6 95.7(7)
C7 S1 C6 102.2(3)
C9 S1 Fe1 121.8(7)
C7 S1 Fe1 104.7(2)
C6 S1 Fe1 89.71(14)
C1 N1 C5 118.6(3)
C1 N1 Fe1 120.6(3)
C5 N1 Fe1 120.8(3)
C101 O1 Fe1 127.25(19)
C101 O2 Fe2 133.2(2)
C201 O3 Fe1 115.0(2)
C201 O4 Fe2 142.9(2)
C301 O5 Fe1 135.1(2)
C301 O6 Fe2 124.0(2)
C401 O7 Fe2 93.45(18)
C401 O8 Fe2 84.88(17)
N1 C1 C2 122.7(4)
N1 C1 H1A 118.6
C2 C1 H1A 118.6
C3 C2 C1 118.4(5)
C3 C2 H2A 120.8
C1 C2 H2A 120.8
C2 C3 C4 119.8(4)
C2 C3 H3A 120.1
C4 C3 H3A 120.1
C5 C4 C3 119.3(5)
C5 C4 H4A 120.4
C3 C4 H4A 120.4
N1 C5 C4 121.2(4)
N1 C5 C6 117.4(3)
C4 C5 C6 121.4(4)
C5 C6 S1 113.1(3)
C5 C6 H6A 109.0
S1 C6 H6A 109.0
C5 C6 H6B 109.0
S1 C6 H6B 109.0
H6A C6 H6B 107.8
C8 C7 S1 114.8(6)
C8 C7 H7A 108.6
S1 C7 H7A 108.6
C8 C7 H7B 108.6
S1 C7 H7B 108.6
H7A C7 H7B 107.6
C7 C8 H8A 109.5
C7 C8 H8B 109.5
H8A C8 H8B 109.5
C7 C8 H8C 109.5
H8A C8 H8C 109.5
H8B C8 H8C 109.5
S1 C9 C10 118.3(16)
S1 C9 H9A 107.7
C10 C9 H9A 107.7
S1 C9 H9B 107.7
C10 C9 H9B 107.7
H9A C9 H9B 107.1
C9 C10 H10A 109.5
C9 C10 H10B 109.5
H10A C10 H10B 109.5
C9 C10 H10C 109.5
H10A C10 H10C 109.5
H10B C10 H10C 109.5
O2 C101 O1 124.9(3)
O2 C101 C102 116.5(3)
O1 C101 C102 118.6(3)
C103 C102 C107 119.0(3)
C103 C102 C101 118.9(3)
C107 C102 C101 122.0(3)
C104 C103 C102 119.6(3)
C104 C103 C108 115.6(3)
C102 C103 C108 124.7(3)
C105 C104 C103 121.5(3)
C105 C104 H10D 119.2
C103 C104 H10D 119.2
C104 C105 C106 119.2(3)
C104 C105 H10E 120.4
C106 C105 H10E 120.4
C105 C106 C107 121.5(3)
C105 C106 H10F 119.3
C107 C106 H10F 119.3
C106 C107 C102 119.2(3)
C106 C107 C114 116.7(3)
C102 C107 C114 124.0(3)
C113 C108 C109 118.1(3)
C113 C108 C103 121.5(3)
C109 C108 C103 120.1(3)
C110 C109 C108 120.8(3)
C110 C109 H10G 119.6
C108 C109 H10G 119.6
C111 C110 C109 121.3(3)
C111 C110 H11A 119.3
C109 C110 H11A 119.3
C110 C111 C112 117.9(3)
C110 C111 C120 121.1(3)
C112 C111 C120 121.0(4)
C113 C112 C111 121.2(3)
C113 C112 H11B 119.4
C111 C112 H11B 119.4
C108 C113 C112 120.6(3)
C108 C113 H11C 119.7
C112 C113 H11C 119.7
C119 C114 C115 118.3(3)
C119 C114 C107 121.3(3)
C115 C114 C107 120.2(3)
C116 C115 C114 120.8(4)
C116 C115 H11D 119.6
C114 C115 H11D 119.6
C117 C116 C115 120.9(4)
C117 C116 H11E 119.5
C115 C116 H11E 119.5
C116 C117 C118 117.9(4)
C116 C117 C121 121.5(5)
C118 C117 C121 120.5(5)
C119 C118 C117 121.5(4)
C119 C118 H11F 119.2
C117 C118 H11F 119.2
C118 C119 C114 120.6(4)
C118 C119 H11G 119.7
C114 C119 H11G 119.7
C111 C120 H12A 109.5
C111 C120 H12B 109.5
H12A C120 H12B 109.5
C111 C120 H12C 109.5
H12A C120 H12C 109.5
H12B C120 H12C 109.5
C117 C121 H12D 109.5
C117 C121 H12E 109.5
H12D C121 H12E 109.5
C117 C121 H12F 109.5
H12D C121 H12F 109.5
H12E C121 H12F 109.5
O4 C201 O3 124.0(3)
O4 C201 C202 119.2(3)
O3 C201 C202 116.8(3)
C207 C202 C203 119.8(3)
C207 C202 C201 119.8(3)
C203 C202 C201 120.1(3)
C204 C203 C202 119.0(3)
C204 C203 C208 117.5(3)
C202 C203 C208 123.5(3)
C205 C204 C203 121.5(3)
C205 C204 H20A 119.3
C203 C204 H20A 119.3
C204 C205 C206 119.3(3)
C204 C205 H20B 120.3
C206 C205 H20B 120.3
C205 C206 C207 121.7(3)
C205 C206 H20C 119.1
C207 C206 H20C 119.1
C206 C207 C202 118.7(3)
C206 C207 C214 116.8(3)
C202 C207 C214 124.4(3)
C209 C208 C213 118.0(3)
C209 C208 C203 122.0(3)
C213 C208 C203 119.8(3)
C210 C209 C208 120.7(3)
C210 C209 H20D 119.7
C208 C209 H20D 119.7
C209 C210 C211 121.0(3)
C209 C210 H21A 119.5
C211 C210 H21A 119.5
C212 C211 C210 118.1(3)
C212 C211 C220 121.3(3)
C210 C211 C220 120.6(3)
C213 C212 C211 121.3(3)
C213 C212 H21B 119.4
C211 C212 H21B 119.4
C212 C213 C208 120.9(3)
C212 C213 H21C 119.5
C208 C213 H21C 119.5
C215 C214 C219 117.9(3)
C215 C214 C207 123.3(3)
C219 C214 C207 118.7(3)
C214 C215 C216 120.1(4)
C214 C215 H21D 120.0
C216 C215 H21D 120.0
C217 C216 C215 121.7(4)
C217 C216 H21E 119.2
C215 C216 H21E 119.2
C218 C217 C216 117.9(4)
C218 C217 C221 120.0(5)
C216 C217 C221 122.1(5)
C217 C218 C219 121.2(4)
C217 C218 H21F 119.4
C219 C218 H21F 119.4
C218 C219 C214 121.3(4)
C218 C219 H21G 119.4
C214 C219 H21G 119.4
C211 C220 H22A 109.5
C211 C220 H22B 109.5
H22A C220 H22B 109.5
C211 C220 H22C 109.5
H22A C220 H22C 109.5
H22B C220 H22C 109.5
C217 C221 H22D 109.5
C217 C221 H22E 109.5
H22D C221 H22E 109.5
C217 C221 H22F 109.5
H22D C221 H22F 109.5
H22E C221 H22F 109.5
O6 C301 O5 124.1(3)
O6 C301 C302 119.7(3)
O5 C301 C302 116.2(3)
C303 C302 C307 120.4(3)
C303 C302 C301 121.0(3)
C307 C302 C301 118.6(3)
C304 C303 C302 118.7(3)
C304 C303 C308 117.5(3)
C302 C303 C308 123.8(3)
C305 C304 C303 121.2(3)
C305 C304 H30A 119.4
C303 C304 H30A 119.4
C304 C305 C306 119.6(3)
C304 C305 H30B 120.2
C306 C305 H30B 120.2
C305 C306 C307 121.3(3)
C305 C306 H30C 119.3
C307 C306 H30C 119.3
C306 C307 C302 118.8(3)
C306 C307 C314 117.6(3)
C302 C307 C314 123.5(3)
C313 C308 C309 117.6(3)
C313 C308 C303 121.2(3)
C309 C308 C303 121.1(3)
C310 C309 C308 120.8(4)
C310 C309 H30D 119.6
C308 C309 H30D 119.6
C311 C310 C309 121.9(4)
C311 C310 H31A 119.0
C309 C310 H31A 119.0
C310 C311 C312 117.4(4)
C310 C311 C320 121.9(4)
C312 C311 C320 120.7(4)
C311 C312 C313 121.4(4)
C311 C312 H31B 119.3
C313 C312 H31B 119.3
C308 C313 C312 120.9(4)
C308 C313 H31C 119.5
C312 C313 H31C 119.5
C319 C314 C315 117.8(3)
C319 C314 C307 121.6(3)
C315 C314 C307 120.4(3)
C316 C315 C314 121.2(3)
C316 C315 H31D 119.4
C314 C315 H31D 119.4
C315 C316 C317 120.9(4)
C315 C316 H31E 119.6
C317 C316 H31E 119.6
C318 C317 C316 117.8(3)
C318 C317 C321 121.2(3)
C316 C317 C321 121.0(4)
C317 C318 C319 121.6(3)
C317 C318 H31F 119.2
C319 C318 H31F 119.2
C318 C319 C314 120.6(3)
C318 C319 H31G 119.7
C314 C319 H31G 119.7
C311 C320 H32A 109.5
C311 C320 H32B 109.5
H32A C320 H32B 109.5
C311 C320 H32C 109.5
H32A C320 H32C 109.5
H32B C320 H32C 109.5
C317 C321 H32D 109.5
C317 C321 H32E 109.5
H32D C321 H32E 109.5
C317 C321 H32F 109.5
H32D C321 H32F 109.5
H32E C321 H32F 109.5
O8 C401 O7 120.7(3)
O8 C401 C402 120.9(3)
O7 C401 C402 118.4(3)
O8 C401 Fe2 64.87(16)
O7 C401 Fe2 55.82(15)
C402 C401 Fe2 173.2(2)
C407 C402 C403 121.0(3)
C407 C402 C401 120.7(3)
C403 C402 C401 118.3(3)
C404 C403 C402 118.4(3)
C404 C403 C408 118.4(3)
C402 C403 C408 123.2(3)
C405 C404 C403 121.0(4)
C405 C404 H40A 119.5
C403 C404 H40A 119.5
C406 C405 C404 120.1(3)
C406 C405 H40B 119.9
C404 C405 H40B 119.9
C405 C406 C407 121.6(3)
C405 C406 H40C 119.2
C407 C406 H40C 119.2
C406 C407 C402 117.9(3)
C406 C407 C414 118.2(3)
C402 C407 C414 123.9(3)
C413 C408 C409 117.2(3)
C413 C408 C403 122.6(3)
C409 C408 C403 120.1(3)
C410 C409 C408 121.1(4)
C410 C409 H40D 119.5
C408 C409 H40D 119.5
C411 C410 C409 121.2(4)
C411 C410 H41A 119.4
C409 C410 H41A 119.4
C412 C411 C410 117.8(4)
C412 C411 C420 120.3(4)
C410 C411 C420 121.8(4)
C411 C412 C413 121.4(4)
C411 C412 H41B 119.3
C413 C412 H41B 119.3
C412 C413 C408 121.3(3)
C412 C413 H41C 119.3
C408 C413 H41C 119.3
C419 C414 C415 116.8(3)
C419 C414 C407 123.1(3)
C415 C414 C407 120.1(3)
C416 C415 C414 122.3(3)
C416 C415 H41D 118.9
C414 C415 H41D 118.9
C415 C416 C417 120.9(3)
C415 C416 H41E 119.5
C417 C416 H41E 119.5
C418 C417 C416 117.6(3)
C418 C417 C421 121.7(3)
C416 C417 C421 120.7(3)
C417 C418 C419 121.4(3)
C417 C418 H41F 119.3
C419 C418 H41F 119.3
C418 C419 C414 120.9(3)
C418 C419 H41G 119.6
C414 C419 H41G 119.6
C411 C420 H42A 109.5
C411 C420 H42B 109.5
H42A C420 H42B 109.5
C411 C420 H42C 109.5
H42A C420 H42C 109.5
H42B C420 H42C 109.5
C417 C421 H42D 109.5
C417 C421 H42E 109.5
H42D C421 H42E 109.5
C417 C421 H42F 109.5
H42D C421 H42F 109.5
H42E C421 H42F 109.5
Cl2 C1S Cl1 113.2(4)
Cl2 C1S H1SA 108.9
Cl1 C1S H1SA 108.9
Cl2 C1S H1SB 108.9
Cl1 C1S H1SB 108.9
H1SA C1S H1SB 107.7
Cl3 C2S Cl4 113.2(4)
Cl3 C2S H2SA 108.9
Cl4 C2S H2SA 108.9
Cl3 C2S H2SB 108.9
Cl4 C2S H2SB 108.9
H2SA C2S H2SB 107.8

loop_
_geom_bond_atom_site_label_1
_geom_bond_atom_site_label_2
_geom_bond_distance
Fe1 O5 2.002(2)
Fe1 O3 2.026(2)
Fe1 O1 2.072(2)
Fe1 N1 2.121(3)
Fe1 S1 2.6170(11)
Fe2 O2 2.028(2)
Fe2 O6 2.032(2)
Fe2 O4 2.053(2)
Fe2 O7 2.055(2)
Fe2 O8 2.254(2)
Fe2 C401 2.479(3)
S1 C9 1.482(18)
S1 C7 1.743(7)
S1 C6 1.812(4)
N1 C1 1.336(5)
N1 C5 1.358(5)
O1 C101 1.265(4)
O2 C101 1.251(4)
O3 C201 1.262(4)
O4 C201 1.250(4)
O5 C301 1.264(4)
O6 C301 1.243(4)
O7 C401 1.269(4)
O8 C401 1.254(4)
C1 C2 1.378(6)
C1 H1A 0.9500
C2 C3 1.369(8)
C2 H2A 0.9500
C3 C4 1.380(8)
C3 H3A 0.9500
C4 C5 1.375(6)
C4 H4A 0.9500
C5 C6 1.503(6)
C6 H6A 0.9900
C6 H6B 0.9900
C7 C8 1.515(9)
C7 H7A 0.9900
C7 H7B 0.9900
C8 H8A 0.9800
C8 H8B 0.9800
C8 H8C 0.9800
C9 C10 1.52(2)
C9 H9A 0.9900
C9 H9B 0.9900
C10 H10A 0.9800
C10 H10B 0.9800
C10 H10C 0.9800
C101 C102 1.511(4)
C102 C103 1.405(4)
C102 C107 1.414(4)
C103 C104 1.394(4)
C103 C108 1.497(4)
C104 C105 1.376(5)
C104 H10D 0.9500
C105 C106 1.381(5)
C105 H10E 0.9500
C106 C107 1.396(4)
C106 H10F 0.9500
C107 C114 1.483(5)
C108 C113 1.381(5)
C108 C109 1.395(4)
C109 C110 1.382(5)
C109 H10G 0.9500
C110 C111 1.373(5)
C110 H11A 0.9500
C111 C112 1.392(5)
C111 C120 1.510(5)
C112 C113 1.385(5)
C112 H11B 0.9500
C113 H11C 0.9500
C114 C119 1.389(5)
C114 C115 1.391(5)
C115 C116 1.386(5)
C115 H11D 0.9500
C116 C117 1.382(6)
C116 H11E 0.9500
C117 C118 1.394(6)
C117 C121 1.526(6)
C118 C119 1.373(5)
C118 H11F 0.9500
C119 H11G 0.9500
C120 H12A 0.9800
C120 H12B 0.9800
C120 H12C 0.9800
C121 H12D 0.9800
C121 H12E 0.9800
C121 H12F 0.9800
C201 C202 1.510(4)
C202 C207 1.407(4)
C202 C203 1.414(4)
C203 C204 1.397(5)
C203 C208 1.483(5)
C204 C205 1.376(5)
C204 H20A 0.9500
C205 C206 1.382(5)
C205 H20B 0.9500
C206 C207 1.397(5)
C206 H20C 0.9500
C207 C214 1.489(5)
C208 C209 1.393(5)
C208 C213 1.400(5)
C209 C210 1.387(5)
C209 H20D 0.9500
C210 C211 1.392(5)
C210 H21A 0.9500
C211 C212 1.389(5)
C211 C220 1.509(5)
C212 C213 1.375(5)
C212 H21B 0.9500
C213 H21C 0.9500
C214 C215 1.371(5)
C214 C219 1.391(5)
C215 C216 1.387(6)
C215 H21D 0.9500
C216 C217 1.384(7)
C216 H21E 0.9500
C217 C218 1.356(7)
C217 C221 1.520(7)
C218 C219 1.376(6)
C218 H21F 0.9500
C219 H21G 0.9500
C220 H22A 0.9800
C220 H22B 0.9800
C220 H22C 0.9800
C221 H22D 0.9800
C221 H22E 0.9800
C221 H22F 0.9800
C301 C302 1.506(4)
C302 C303 1.404(5)
C302 C307 1.406(5)
C303 C304 1.401(5)
C303 C308 1.487(5)
C304 C305 1.379(6)
C304 H30A 0.9500
C305 C306 1.382(5)
C305 H30B 0.9500
C306 C307 1.394(5)
C306 H30C 0.9500
C307 C314 1.495(5)
C308 C313 1.394(5)
C308 C309 1.395(5)
C309 C310 1.388(6)
C309 H30D 0.9500
C310 C311 1.384(6)
C310 H31A 0.9500
C311 C312 1.386(6)
C311 C320 1.507(6)
C312 C313 1.395(5)
C312 H31B 0.9500
C313 H31C 0.9500
C314 C319 1.389(4)
C314 C315 1.390(5)
C315 C316 1.384(5)
C315 H31D 0.9500
C316 C317 1.386(5)
C316 H31E 0.9500
C317 C318 1.383(5)
C317 C321 1.520(5)
C318 C319 1.383(5)
C318 H31F 0.9500
C319 H31G 0.9500
C320 H32A 0.9800
C320 H32B 0.9800
C320 H32C 0.9800
C321 H32D 0.9800
C321 H32E 0.9800
C321 H32F 0.9800
C401 C402 1.509(4)
C402 C407 1.401(4)
C402 C403 1.407(5)
C403 C404 1.396(5)
C403 C408 1.489(5)
C404 C405 1.373(6)
C404 H40A 0.9500
C405 C406 1.372(6)
C405 H40B 0.9500
C406 C407 1.397(4)
C406 H40C 0.9500
C407 C414 1.489(5)
C408 C413 1.388(5)
C408 C409 1.395(5)
C409 C410 1.390(6)
C409 H40D 0.9500
C410 C411 1.383(6)
C410 H41A 0.9500
C411 C412 1.380(5)
C411 C420 1.511(6)
C412 C413 1.387(5)
C412 H41B 0.9500
C413 H41C 0.9500
C414 C419 1.395(4)
C414 C415 1.405(4)
C415 C416 1.362(5)
C415 H41D 0.9500
C416 C417 1.398(5)
C416 H41E 0.9500
C417 C418 1.390(5)
C417 C421 1.501(5)
C418 C419 1.391(5)
C418 H41F 0.9500
C419 H41G 0.9500
C420 H42A 0.9800
C420 H42B 0.9800
C420 H42C 0.9800
C421 H42D 0.9800
C421 H42E 0.9800
C421 H42F 0.9800
C1S Cl2 1.726(10)
C1S Cl1 1.744(10)
C1S H1SA 0.9900
C1S H1SB 0.9900
C2S Cl3 1.662(7)
C2S Cl4 1.727(7)
C2S H2SA 0.9900
C2S H2SB 0.9900
